data_9015072
loop_
_publ_author_name
'Natta, G.'

_publ_section_title
;
 Struttura degli idrossidi ed idrati. - Nota IV. Sul perossido di
 stronzio ottoidrato
 _cod_database_code 1010384
;
_journal_name_full 'Gazzetta Chimica Italiana'
_journal_page_first 444
_journal_page_last 456
_journal_volume 62
_journal_year 1932
_chemical_formula_sum 'H16 O10 Sr'
_space_group_IT_number 123
_symmetry_space_group_name_Hall '-P 4 2'
_symmetry_space_group_name_H-M 'P 4/m m m'
_cell_angle_alpha 90
_cell_angle_beta 90
_cell_angle_gamma 90
_cell_formula_units_Z 1
_cell_length_a 6.32
_cell_length_b 6.32
_cell_length_c 5.56
_cell_volume 222.080
_database_code_amcsd 0017309
_exptl_crystal_density_diffrn 1.851
_cod_duplicate_entry 1010384
_cod_original_formula_sum 'Sr O10'
_cod_database_code 9015072
_amcsd_formula_title 'H16 O10 Sr'

loop_
_space_group_symop_operation_xyz
x,y,z
-y,-x,z
y,x,-z
y,-x,-z
-y,x,z
x,-y,z
-x,y,-z
x,y,-z
-x,-y,z
y,x,z
-y,-x,-z
-y,x,-z
y,-x,z
-x,y,z
x,-y,-z
-x,-y,-z

loop_
_atom_site_label
_atom_site_type_symbol
_atom_site_fract_x
_atom_site_fract_y
_atom_site_fract_z
_atom_site_attached_hydrogens
Sr1 Sr 0.00000 0.00000 0.00000 0
O1 O 0.50000 0.50000 0.10000 0
O2 O 0.20000 0.20000 0.25000 2

loop_
_cod_changelog_entry_id
_cod_changelog_entry_author
_cod_changelog_entry_date
_cod_changelog_entry_text
1 'Vaitkus, Antanas' 2024-12-10T17:36:39+02:00
;
 Changed the number of hydrogen atoms attached to the 'Sr1' atom site to '0'
 and updated the '_chemical_formula_sum' data value accordingly.

 Added the '_atom_site_type_symbol' data item.
;

loop_
_cod_related_entry_id
_cod_related_entry_database
_cod_related_entry_code
1 AMCSD 0017309
